data_4317559
loop_
_publ_author_name
'Sam Bradley'
'Kenneth D. Camm'
'Xiaoming Liu'
'Patrick C. McGowan'
'Raheela Mumtaz'
'Karrie A. Oughton'
'Thomas J. Podesta'
'Mark Thornton-Pett'

_publ_contact_author
;
     Patrick McGowan
     School of Chemistry
     University of Leeds
     Leeds LS2 9JT
     UK
;
_publ_contact_author_email patrickm@chem.leeds.ac.uk
_publ_contact_author_fax '+44 (0)113 2336565'
_publ_contact_author_phone '+44 (0)113 2336404'
_publ_section_title
;
 Synthesis and Structural Studies of 1,1'-Bis-Amino-Functionalized
 Ferrocenes, Ferrocene Salts, and Ferrocenium Salts
;
_journal_name_full 'Inorganic Chemistry'
_journal_page_first 715
_journal_page_last 726
_journal_paper_doi 10.1021/ic010821k
_journal_volume 41
_journal_year 2002
_chemical_formula_sum 'C24 H36 Fe N2'
_chemical_formula_weight 408.40
_chemical_name_systematic
;
   ?
;
_space_group_IT_number 14
_symmetry_cell_setting monoclinic
_symmetry_space_group_name_Hall '-P 2ybc'
_symmetry_space_group_name_H-M 'P 1 21/c 1'
_atom_sites_solution_hydrogens geom
_atom_sites_solution_primary direct
_atom_sites_solution_secondary difmap
_audit_creation_method SHELXL-97
_cell_angle_alpha 90.00
_cell_angle_beta 96.506(3)
_cell_angle_gamma 90.00
_cell_formula_units_Z 2
_cell_length_a 6.0088(2)
_cell_length_b 11.1680(4)
_cell_length_c 15.7744(5)
_cell_measurement_temperature 150(2)
_cell_volume 1051.74(6)
_computing_cell_refinement 'DENZO-SMN (Otwinowski & Minor, 1996)'
_computing_data_collection 'COLLECT (Nonius, 1999)'
_computing_data_reduction 'DENZO-SMN (Otwinowski & Minor, 1996)'
_computing_molecular_graphics 'ORTEX (McArdle, 1995)'
_computing_publication_material 'local program'
_computing_structure_refinement 'SHELXL-97 (Sheldrick, 1997)'
_computing_structure_solution 'SHELXS-97 (Sheldrick, 1990)'
_diffrn_ambient_temperature 150(2)
_diffrn_detector_area_resol_mean 9.091
_diffrn_measured_fraction_theta_full 0.997
_diffrn_measured_fraction_theta_max 0.997
_diffrn_measurement_device_type 'Nonius KappaCCD area detector diffractometer'
_diffrn_measurement_method
;
     Detector set at 30mm from sample with different 2theta offsets
     1 degree phi exposures for chi=0 degree settings
     1 degree omega exposures for chi=90 degree settings
;
_diffrn_radiation_monochromator graphite
_diffrn_radiation_source 'fine-focus sealed tube'
_diffrn_radiation_type MoK\a
_diffrn_radiation_wavelength 0.71073
_diffrn_reflns_av_R_equivalents 0.0640
_diffrn_reflns_av_sigmaI/netI 0.0334
_diffrn_reflns_limit_h_max 7
_diffrn_reflns_limit_h_min -7
_diffrn_reflns_limit_k_max 13
_diffrn_reflns_limit_k_min -12
_diffrn_reflns_limit_l_max 19
_diffrn_reflns_limit_l_min -19
_diffrn_reflns_number 14428
_diffrn_reflns_theta_full 26.00
_diffrn_reflns_theta_max 26.00
_diffrn_reflns_theta_min 3.18
_exptl_absorpt_coefficient_mu 0.728
_exptl_absorpt_correction_T_max 0.9645
_exptl_absorpt_correction_T_min 0.6817
_exptl_absorpt_correction_type multi-scan
_exptl_absorpt_process_details
;
   Using multiple and symmetry-related data measurements via the program SORTAV
   See R.H. Blessing, Acta Cryst (1995), A51, 33-38
;
_exptl_crystal_colour yellow
_exptl_crystal_density_diffrn 1.290
_exptl_crystal_density_method 'not measured'
_exptl_crystal_description needle
_exptl_crystal_F_000 440
_exptl_crystal_size_max 0.57
_exptl_crystal_size_mid 0.10
_exptl_crystal_size_min 0.05
_refine_diff_density_max 0.271
_refine_diff_density_min -0.336
_refine_diff_density_rms 0.057
_refine_ls_extinction_coef 0.001(4)
_refine_ls_extinction_expression Fc^*^=kFc[1+0.001xFc^2^\l^3^/sin(2\q)]^-1/4^
_refine_ls_extinction_method SHELXL
_refine_ls_goodness_of_fit_ref 1.070
_refine_ls_hydrogen_treatment mixed
_refine_ls_matrix_type full
_refine_ls_number_parameters 125
_refine_ls_number_reflns 2071
_refine_ls_number_restraints 0
_refine_ls_restrained_S_all 1.070
_refine_ls_R_factor_all 0.0379
_refine_ls_R_factor_gt 0.0335
_refine_ls_shift/su_max 0.000
_refine_ls_shift/su_mean 0.000
_refine_ls_structure_factor_coef Fsqd
_refine_ls_weighting_details 'calc w=1/[\s^2^(Fo^2^)+(0.0383P)^2^+0.4123P] where P=(Fo^2^+2Fc^2^)/3'
_refine_ls_weighting_scheme calc
_refine_ls_wR_factor_gt 0.0858
_refine_ls_wR_factor_ref 0.0886
_reflns_number_gt 1846
_reflns_number_total 2071
_reflns_threshold_expression >2sigma(I)
_cod_data_source_file ic010821k_2.cif
_cod_data_source_block kcd1
_cod_database_code 4317559

loop_
_symmetry_equiv_pos_as_xyz
'x, y, z'
'-x, y+1/2, -z+1/2'
'-x, -y, -z'
'x, -y-1/2, z-1/2'

loop_
_atom_site_label
_atom_site_type_symbol
_atom_site_fract_x
_atom_site_fract_y
_atom_site_fract_z
_atom_site_U_iso_or_equiv
_atom_site_adp_type
_atom_site_occupancy
_atom_site_symmetry_multiplicity
_atom_site_calc_flag
_atom_site_refinement_flags
_atom_site_disorder_assembly
_atom_site_disorder_group
C1 C 0.5119(3) 0.31878(15) 0.47970(11) 0.0322(4) Uani 1 1 d . . .
C2 C 0.2868(3) 0.35865(15) 0.47668(13) 0.0384(4) Uani 1 1 d . . .
H2 H 0.1746 0.3507 0.4295 0.046 Uiso 1 1 calc R . .
C3 C 0.2579(3) 0.41259(16) 0.55638(14) 0.0473(5) Uani 1 1 d . . .
H3 H 0.1235 0.4474 0.5715 0.057 Uiso 1 1 calc R . .
C4 C 0.4627(4) 0.40552(17) 0.60903(13) 0.0469(5) Uani 1 1 d . . .
H4 H 0.4910 0.4342 0.6659 0.056 Uiso 1 1 calc R . .
C5 C 0.6196(3) 0.34790(16) 0.56184(11) 0.0375(4) Uani 1 1 d . . .
H5 H 0.7716 0.3315 0.5820 0.045 Uiso 1 1 calc R . .
C6 C 0.6189(3) 0.25581(16) 0.41026(11) 0.0391(4) Uani 1 1 d . . .
H6A H 0.7689 0.2907 0.4064 0.047 Uiso 1 1 calc R . .
H6B H 0.5269 0.2694 0.3550 0.047 Uiso 1 1 calc R . .
C7 C 0.6426(3) 0.12155(14) 0.42613(11) 0.0313(4) Uani 1 1 d . . .
H7A H 0.7400 0.1081 0.4802 0.038 Uiso 1 1 calc R . .
H7B H 0.4934 0.0875 0.4327 0.038 Uiso 1 1 calc R . .
C9 C 0.7168(3) -0.07125(15) 0.36736(12) 0.0367(4) Uani 1 1 d . . .
H9A H 0.5576 -0.0922 0.3698 0.044 Uiso 1 1 calc R . .
H9B H 0.8025 -0.0962 0.4218 0.044 Uiso 1 1 calc R . .
C10 C 0.8042(4) -0.13811(17) 0.29384(13) 0.0458(5) Uani 1 1 d . . .
H10A H 0.7914 -0.2254 0.3029 0.055 Uiso 1 1 calc R . .
H10B H 0.7121 -0.1174 0.2398 0.055 Uiso 1 1 calc R . .
C11 C 1.0473(3) -0.10597(17) 0.28724(13) 0.0453(5) Uani 1 1 d . . .
H11A H 1.1427 -0.1361 0.3380 0.054 Uiso 1 1 calc R . .
H11B H 1.0974 -0.1442 0.2360 0.054 Uiso 1 1 calc R . .
C12 C 1.0716(3) 0.02897(18) 0.28122(12) 0.0409(4) Uani 1 1 d . . .
H12A H 0.9935 0.0575 0.2263 0.049 Uiso 1 1 calc R . .
H12B H 1.2321 0.0500 0.2829 0.049 Uiso 1 1 calc R . .
C13 C 0.9734(3) 0.09021(15) 0.35455(11) 0.0326(4) Uani 1 1 d . . .
H13A H 1.0603 0.0667 0.4091 0.039 Uiso 1 1 calc R . .
H13B H 0.9865 0.1781 0.3484 0.039 Uiso 1 1 calc R . .
N8 N 0.7375(2) 0.05856(12) 0.35702(8) 0.0298(3) Uani 1 1 d . . .
Fe1 Fe 0.5000 0.5000 0.5000 0.03167(16) Uani 1 2 d S . .

loop_
_atom_site_aniso_label
_atom_site_aniso_U_11
_atom_site_aniso_U_22
_atom_site_aniso_U_33
_atom_site_aniso_U_23
_atom_site_aniso_U_13
_atom_site_aniso_U_12
C1 0.0333(8) 0.0232(8) 0.0417(9) 0.0008(7) 0.0115(7) 0.0013(6)
C2 0.0300(8) 0.0255(9) 0.0603(12) -0.0032(8) 0.0080(8) -0.0046(7)
C3 0.0456(11) 0.0271(9) 0.0755(14) -0.0066(9) 0.0350(10) -0.0063(8)
C4 0.0647(13) 0.0346(10) 0.0457(11) -0.0066(8) 0.0252(9) -0.0163(9)
C5 0.0386(9) 0.0320(9) 0.0424(10) 0.0026(7) 0.0076(8) -0.0066(7)
C6 0.0493(10) 0.0290(9) 0.0413(9) 0.0022(7) 0.0146(8) 0.0084(8)
C7 0.0301(8) 0.0264(8) 0.0385(9) 0.0001(7) 0.0084(7) 0.0009(6)
C9 0.0373(9) 0.0249(9) 0.0485(10) -0.0005(7) 0.0078(8) -0.0035(7)
C10 0.0585(12) 0.0262(9) 0.0529(11) -0.0097(8) 0.0074(9) -0.0008(8)
C11 0.0549(11) 0.0335(10) 0.0498(11) -0.0083(8) 0.0155(9) 0.0080(9)
C12 0.0450(10) 0.0388(10) 0.0414(10) -0.0008(8) 0.0168(8) 0.0020(8)
C13 0.0338(8) 0.0253(8) 0.0402(9) -0.0025(7) 0.0105(7) -0.0025(7)
N8 0.0312(7) 0.0221(7) 0.0364(8) -0.0018(6) 0.0056(6) -0.0001(6)
Fe1 0.0303(2) 0.0240(2) 0.0432(3) -0.00434(13) 0.01506(15) -0.00415(13)

loop_
_atom_type_symbol
_atom_type_description
_atom_type_scat_dispersion_real
_atom_type_scat_dispersion_imag
_atom_type_scat_source
C C 0.0033 0.0016 'International Tables Vol C Tables 4.2.6.8 and 6.1.1.4'
H H 0.0000 0.0000 'International Tables Vol C Tables 4.2.6.8 and 6.1.1.4'
N N 0.0061 0.0033 'International Tables Vol C Tables 4.2.6.8 and 6.1.1.4'
Fe Fe 0.3463 0.8444 'International Tables Vol C Tables 4.2.6.8 and 6.1.1.4'

loop_
_geom_angle_atom_site_label_1
_geom_angle_atom_site_label_2
_geom_angle_atom_site_label_3
_geom_angle
_geom_angle_site_symmetry_1
_geom_angle_site_symmetry_3
_geom_angle_publ_flag
C5 C1 C2 107.01(16) . . ?
C5 C1 C6 125.70(15) . . ?
C2 C1 C6 127.28(17) . . ?
C5 C1 Fe1 69.61(10) . . ?
C2 C1 Fe1 69.26(10) . . ?
C6 C1 Fe1 126.85(12) . . ?
C1 C2 C3 108.33(17) . . ?
C1 C2 Fe1 70.12(10) . . ?
C3 C2 Fe1 69.51(10) . . ?
C4 C3 C2 108.16(16) . . ?
C4 C3 Fe1 70.39(10) . . ?
C2 C3 Fe1 69.67(10) . . ?
C3 C4 C5 107.72(17) . . ?
C3 C4 Fe1 69.37(11) . . ?
C5 C4 Fe1 69.61(10) . . ?
C1 C5 C4 108.77(16) . . ?
C1 C5 Fe1 69.89(10) . . ?
C4 C5 Fe1 69.88(11) . . ?
C1 C6 C7 112.32(14) . . ?
N8 C7 C6 112.76(13) . . ?
N8 C9 C10 111.07(15) . . ?
C11 C10 C9 110.72(16) . . ?
C12 C11 C10 109.81(16) . . ?
C11 C12 C13 110.53(15) . . ?
N8 C13 C12 111.84(14) . . ?
C13 N8 C9 109.63(13) . . ?
C13 N8 C7 111.27(13) . . ?
C9 N8 C7 110.29(13) . . ?
C3 Fe1 C2 40.82(8) . . ?
C3 Fe1 C2 139.18(8) 3_666 . ?
C3 Fe1 C5 67.92(8) . . ?
C3 Fe1 C5 112.08(8) 3_666 . ?
C2 Fe1 C5 67.87(7) . . ?
C2 Fe1 C5 112.13(7) 3_666 . ?
C3 Fe1 C4 40.24(9) . . ?
C3 Fe1 C4 139.76(9) 3_666 . ?
C2 Fe1 C4 68.11(8) . . ?
C2 Fe1 C4 111.89(8) 3_666 . ?
C5 Fe1 C4 40.52(8) . . ?
C5 Fe1 C4 139.48(8) 3_666 . ?
C3 Fe1 C1 68.59(7) . . ?
C3 Fe1 C1 111.41(7) 3_666 . ?
C2 Fe1 C1 40.61(7) . . ?
C2 Fe1 C1 139.39(7) 3_666 . ?
C5 Fe1 C1 40.50(7) . . ?
C5 Fe1 C1 139.50(7) 3_666 . ?
C4 Fe1 C1 68.44(7) . . ?
C4 Fe1 C1 111.56(7) 3_666 . ?

loop_
_geom_bond_atom_site_label_1
_geom_bond_atom_site_label_2
_geom_bond_distance
_geom_bond_site_symmetry_2
_geom_bond_publ_flag
C1 C5 1.419(2) . ?
C1 C2 1.420(2) . ?
C1 C6 1.505(2) . ?
C1 Fe1 2.0516(17) . ?
C2 C3 1.422(3) . ?
C2 Fe1 2.0402(17) . ?
C3 C4 1.407(3) . ?
C3 Fe1 2.0382(17) . ?
C4 C5 1.420(3) . ?
C4 Fe1 2.0515(19) . ?
C5 Fe1 2.0480(18) . ?
C6 C7 1.524(2) . ?
C7 N8 1.466(2) . ?
C9 N8 1.466(2) . ?
C9 C10 1.522(3) . ?
C10 C11 1.519(3) . ?
C11 C12 1.518(3) . ?
C12 C13 1.520(2) . ?
C13 N8 1.466(2) . ?
